data_7233732
loop_
_publ_author_name
'Kov\'acs, Gr\'eta Bettina'
'May, N\'ora V.'
'Bombicz, Petra Alexandra'
'Kl\'ebert, Szilvia'
'N\'emeth, P\'eter'
'Menyh\'ard, Alfr\'ed'
'Novod\'arszki, Gyula'
'Petrusevski, Vladimir'
'Franguelli, Fernanda Paiva'
'Magyari, J\'ozsef'
'B\'eres, Kende'
'Szil\'agyi, Imre Mikl\'os'
'K\'otai, L\'aszl\'o'

_publ_section_title
;
 An unknown component of a selective and mild oxidant: structure and
 oxidative ability of a double salt-type complex having \k1O-coordinated
 permanganate anions and three- and four-fold coordinated silver cations
;
_journal_issue 49
_journal_name_full 'RSC Advances'
_journal_page_first 28387
_journal_paper_doi 10.1039/C9RA03230D
_journal_volume 9
_journal_year 2019
_chemical_formula_moiety
;
4(C10 H10 Ag Mn N2 O4), C20 H20 Ag N4, Mn O4
;
_chemical_formula_sum 'C60 H60 Ag5 Mn5 N12 O20'
_chemical_formula_weight 2083.25
_chemical_name_systematic 'bis(tetrakis(Pyridine)-silver(I)) octakis(bis(pyridine)-silver(i)) decapermanganate'
_space_group_crystal_system tetragonal
_space_group_IT_number 82
_space_group_name_Hall 'I -4'
_space_group_name_H-M_alt 'I -4'
_symmetry_space_group_name_Hall 'I -4'
_symmetry_space_group_name_H-M 'I -4'
_atom_sites_solution_hydrogens difmap
_atom_sites_solution_primary difmap
_atom_sites_solution_secondary difmap
_audit_creation_method SHELXL-2014/7
_audit_update_record
;
2019-08-15 deposited with the CCDC.    2019-08-21 downloaded from the CCDC.
;
_cell_angle_alpha 90
_cell_angle_beta 90
_cell_angle_gamma 90
_cell_formula_units_Z 2
_cell_length_a 21.982(3)
_cell_length_b 21.982(3)
_cell_length_c 7.5974(2)
_cell_measurement_reflns_used 30410
_cell_measurement_temperature 293(2)
_cell_measurement_theta_max 25.285
_cell_measurement_theta_min 3.39
_cell_volume 3671.1(7)
_computing_cell_refinement 'CrystalClear (Rigaku/MSC Inc., 2005)'
_computing_data_collection 'CrystalClear (Rigaku/MSC Inc., 2005)'
_computing_data_reduction 'CrystalClear (Rigaku/MSC Inc., 2005)'
_computing_molecular_graphics 'Mercury(Macrae etal JApplCryst,39,453-457,2006)'
_computing_publication_material 'Platon (A.L. Spek, ActaCryst.2009,D65,148)'
_computing_structure_refinement 'SHELXL-2014/7 (Sheldrick, 2014)'
_computing_structure_solution SHELXS
_diffrn_ambient_temperature 293(2)
_diffrn_detector_area_resol_mean 10.0000
_diffrn_measured_fraction_theta_full 0.997
_diffrn_measured_fraction_theta_max 0.997
_diffrn_measurement_device_type RAXIS-RAPIDII
_diffrn_measurement_method dtprofit.ref
_diffrn_radiation_detector RX
_diffrn_radiation_monochromator 'Graphite Monochromator'
_diffrn_radiation_source 'Sealed Tube'
_diffrn_radiation_type MoK\a
_diffrn_radiation_wavelength 0.71073
_diffrn_reflns_av_R_equivalents 0.0489
_diffrn_reflns_av_unetI/netI 0.0244
_diffrn_reflns_Laue_measured_fraction_full 0.997
_diffrn_reflns_Laue_measured_fraction_max 0.997
_diffrn_reflns_limit_h_max 26
_diffrn_reflns_limit_h_min -25
_diffrn_reflns_limit_k_max 26
_diffrn_reflns_limit_k_min -26
_diffrn_reflns_limit_l_max 9
_diffrn_reflns_limit_l_min -9
_diffrn_reflns_number 35359
_diffrn_reflns_point_group_measured_fraction_full 0.998
_diffrn_reflns_point_group_measured_fraction_max 0.998
_diffrn_reflns_theta_full 25.242
_diffrn_reflns_theta_max 25.284
_diffrn_reflns_theta_min 3.389
_diffrn_source_current 40.0000
_diffrn_source_power 2.0000
_diffrn_source_voltage 50.0000
_exptl_absorpt_coefficient_mu 2.207
_exptl_absorpt_correction_T_max 0.9965
_exptl_absorpt_correction_T_min 0.8567
_exptl_absorpt_correction_type numerical
_exptl_absorpt_process_details
;
 T.Higashi, Numerical Absorption Correction, NUMABS, 2002
;
_exptl_crystal_colour black
_exptl_crystal_density_diffrn 1.885
_exptl_crystal_description block
_exptl_crystal_F_000 2048
_exptl_crystal_size_max 0.25
_exptl_crystal_size_mid 0.25
_exptl_crystal_size_min 0.2
_refine_diff_density_max 0.526
_refine_diff_density_min -0.324
_refine_diff_density_rms 0.056
_refine_ls_abs_structure_details
;
 Flack x determined using 1161 quotients [(I+)-(I-)]/[(I+)+(I-)]
 (Parsons, Flack and Wagner, Acta Cryst. B69 (2013) 249-259).
;
_refine_ls_abs_structure_Flack 0.010(10)
_refine_ls_extinction_method none
_refine_ls_goodness_of_fit_ref 1.080
_refine_ls_hydrogen_treatment constr
_refine_ls_matrix_type full
_refine_ls_number_parameters 230
_refine_ls_number_reflns 3325
_refine_ls_number_restraints 0
_refine_ls_restrained_S_all 1.080
_refine_ls_R_factor_all 0.0441
_refine_ls_R_factor_gt 0.0367
_refine_ls_shift/su_max 0.000
_refine_ls_shift/su_mean 0.000
_refine_ls_structure_factor_coef Fsqd
_refine_ls_weighting_details 'w=1/[\s^2^(Fo^2^)+(0.0320P)^2^+2.9338P] where P=(Fo^2^+2Fc^2^)/3'
_refine_ls_weighting_scheme calc
_refine_ls_wR_factor_gt 0.0655
_refine_ls_wR_factor_ref 0.0675
_reflns_Friedel_coverage 0.847
_reflns_Friedel_fraction_full 0.999
_reflns_Friedel_fraction_max 0.999
_reflns_number_gt 3004
_reflns_number_total 3325
_reflns_threshold_expression 'I > 2\s(I)'
_cod_data_source_file c9ra03230d2.cif
_cod_data_source_block shelx
_cod_original_cell_volume 3671.1(10)
_cod_database_code 7233732
_shelx_shelxl_version_number 2014/7
_shelx_space_group_comment
;
The symmetry employed for this shelxl refinement is uniquely defined
by the following loop, which should always be used as a source of
symmetry information in preference to the above space-group names.
They are only intended as comments.
;

loop_
_space_group_symop_operation_xyz
'x, y, z'
'-x, -y, z'
'y, -x, -z'
'-y, x, -z'
'x+1/2, y+1/2, z+1/2'
'-x+1/2, -y+1/2, z+1/2'
'y+1/2, -x+1/2, -z+1/2'
'-y+1/2, x+1/2, -z+1/2'

loop_
_atom_site_label
_atom_site_type_symbol
_atom_site_fract_x
_atom_site_fract_y
_atom_site_fract_z
_atom_site_U_iso_or_equiv
_atom_site_adp_type
_atom_site_occupancy
_atom_site_site_symmetry_order
_atom_site_calc_flag
_atom_site_refinement_flags_posn
_atom_site_refinement_flags_adp
_atom_site_refinement_flags_occupancy
Ag2 Ag 1.0000 0.0000 0.5000 0.1009(5) Uani 1 4 d S T P
Mn2 Mn 1.0000 0.5000 -0.2500 0.0536(6) Uani 1 4 d S T P
Mn1 Mn 0.83450(5) 0.20112(5) 0.65373(15) 0.0592(3) Uani 1 1 d . . .
O1 O 0.8713(4) 0.2548(4) 0.7470(13) 0.165(5) Uani 1 1 d . . .
Ag1 Ag 0.80657(2) 0.21308(2) 0.18350(8) 0.06011(17) Uani 1 1 d . . .
N1 N 0.8617(2) 0.2945(2) 0.1838(8) 0.0504(13) Uani 1 1 d . . .
N11 N 0.7599(2) 0.1266(2) 0.1921(9) 0.0527(13) Uani 1 1 d . . .
O4 O 0.7841(2) 0.2319(3) 0.5317(7) 0.0722(15) Uani 1 1 d . . .
C14 C 0.6990(4) 0.0171(4) 0.2064(15) 0.079(3) Uani 1 1 d . . .
H14 H 0.6777 -0.0194 0.2125 0.095 Uiso 1 1 calc R U .
C2 C 0.9066(3) 0.3032(4) 0.2982(12) 0.0636(19) Uani 1 1 d . . .
H2 H 0.9132 0.2740 0.3847 0.076 Uiso 1 1 calc R U .
C6 C 0.8533(3) 0.3375(3) 0.0607(11) 0.061(2) Uani 1 1 d . . .
H6 H 0.8217 0.3328 -0.0192 0.073 Uiso 1 1 calc R U .
C12 C 0.7789(4) 0.0807(3) 0.2954(12) 0.064(2) Uani 1 1 d . . .
H12 H 0.8133 0.0868 0.3643 0.077 Uiso 1 1 calc R U .
C16 C 0.7102(3) 0.1167(3) 0.0959(11) 0.060(2) Uani 1 1 d . . .
H16 H 0.6960 0.1478 0.0237 0.072 Uiso 1 1 calc R U .
C3 C 0.9438(4) 0.3538(4) 0.2941(13) 0.071(2) Uani 1 1 d . . .
H3 H 0.9742 0.3590 0.3778 0.085 Uiso 1 1 calc R U .
C13 C 0.7502(4) 0.0253(3) 0.3045(13) 0.072(2) Uani 1 1 d . . .
H13 H 0.7653 -0.0056 0.3755 0.086 Uiso 1 1 calc R U .
C15 C 0.6791(4) 0.0629(4) 0.0985(13) 0.074(2) Uani 1 1 d . . .
H15 H 0.6450 0.0575 0.0281 0.089 Uiso 1 1 calc R U .
C4 C 0.9350(4) 0.3962(3) 0.1643(15) 0.072(2) Uani 1 1 d . . .
H4 H 0.9601 0.4301 0.1568 0.086 Uiso 1 1 calc R U .
O5 O 1.0223(3) 0.5550(3) -0.3649(12) 0.119(3) Uani 1 1 d . . .
C5 C 0.8897(4) 0.3882(4) 0.0482(12) 0.069(2) Uani 1 1 d . . .
H5 H 0.8830 0.4167 -0.0401 0.083 Uiso 1 1 calc R U .
N21 N 0.9228(3) -0.0152(3) 0.7004(10) 0.0638(16) Uani 1 1 d . . .
C22 C 0.9272(4) -0.0598(4) 0.8175(15) 0.078(2) Uani 1 1 d . . .
H22 H 0.9633 -0.0817 0.8205 0.094 Uiso 1 1 calc R U .
C26 C 0.8716(4) 0.0169(4) 0.7044(14) 0.076(2) Uani 1 1 d . . .
H26 H 0.8671 0.0493 0.6267 0.091 Uiso 1 1 calc R U .
C24 C 0.8308(5) -0.0433(5) 0.9331(14) 0.085(3) Uani 1 1 d . . .
H24 H 0.7994 -0.0535 1.0100 0.102 Uiso 1 1 calc R U .
C23 C 0.8831(5) -0.0757(4) 0.9328(13) 0.083(3) Uani 1 1 d . . .
H23 H 0.8887 -0.1080 1.0101 0.100 Uiso 1 1 calc R U .
C25 C 0.8244(4) 0.0039(4) 0.8203(18) 0.091(3) Uani 1 1 d . . .
H25 H 0.7892 0.0272 0.8203 0.110 Uiso 1 1 calc R U .
O3 O 0.8812(3) 0.1650(3) 0.5361(9) 0.0880(19) Uani 1 1 d . . .
O2 O 0.8039(4) 0.1586(5) 0.7893(15) 0.187(5) Uani 1 1 d . . .

loop_
_atom_site_aniso_label
_atom_site_aniso_U_11
_atom_site_aniso_U_22
_atom_site_aniso_U_33
_atom_site_aniso_U_23
_atom_site_aniso_U_13
_atom_site_aniso_U_12
Ag2 0.1188(8) 0.1188(8) 0.0650(9) 0.000 0.000 0.000
Mn2 0.0508(7) 0.0508(7) 0.0594(15) 0.000 0.000 0.000
Mn1 0.0631(7) 0.0717(7) 0.0428(6) 0.0011(6) 0.0012(5) 0.0211(5)
O1 0.132(6) 0.189(8) 0.173(10) -0.119(8) -0.075(6) 0.047(6)
Ag1 0.0640(3) 0.0547(3) 0.0616(3) 0.0031(3) -0.0051(3) -0.0148(3)
N1 0.052(3) 0.053(3) 0.046(3) 0.007(3) -0.001(3) -0.005(2)
N11 0.055(3) 0.052(3) 0.051(4) -0.005(3) -0.005(3) -0.005(2)
O4 0.069(3) 0.091(4) 0.056(4) 0.009(3) -0.002(3) 0.015(3)
C14 0.083(6) 0.060(5) 0.094(7) 0.000(5) 0.012(6) -0.022(4)
C2 0.058(4) 0.079(5) 0.053(5) 0.017(4) -0.004(4) -0.009(4)
C6 0.066(4) 0.053(5) 0.063(5) 0.000(4) -0.011(4) -0.001(4)
C12 0.072(5) 0.066(5) 0.055(5) 0.001(4) -0.010(4) -0.006(4)
C16 0.056(4) 0.057(5) 0.068(5) -0.011(4) -0.008(4) 0.005(3)
C3 0.063(5) 0.084(6) 0.066(6) -0.011(5) -0.013(4) -0.017(4)
C13 0.091(6) 0.056(4) 0.068(6) 0.009(4) 0.007(5) -0.009(4)
C15 0.055(4) 0.069(6) 0.097(7) -0.022(5) -0.003(4) -0.013(4)
C4 0.072(5) 0.056(4) 0.088(7) 0.001(5) 0.014(5) -0.012(4)
O5 0.083(4) 0.119(5) 0.156(8) 0.076(6) 0.016(4) 0.001(4)
C5 0.078(5) 0.051(5) 0.077(6) 0.013(4) -0.003(5) -0.002(4)
N21 0.071(4) 0.062(4) 0.058(4) 0.003(4) -0.008(3) 0.003(3)
C22 0.083(6) 0.065(5) 0.088(6) 0.014(5) -0.021(6) 0.011(4)
C26 0.086(6) 0.061(5) 0.080(6) 0.012(5) -0.017(6) 0.006(4)
C24 0.092(7) 0.083(6) 0.081(7) -0.014(6) 0.013(5) -0.020(6)
C23 0.109(8) 0.077(6) 0.065(6) 0.011(5) -0.015(6) -0.015(6)
C25 0.073(6) 0.081(6) 0.120(9) -0.012(7) -0.012(7) 0.010(5)
O3 0.077(4) 0.078(4) 0.109(5) -0.012(4) 0.028(4) 0.013(3)
O2 0.147(7) 0.227(10) 0.188(10) 0.145(9) 0.103(7) 0.093(7)

loop_
_atom_type_symbol
_atom_type_description
_atom_type_scat_dispersion_real
_atom_type_scat_dispersion_imag
_atom_type_scat_source
C C 0.0033 0.0016 'International Tables Vol C Tables 4.2.6.8 and 6.1.1.4'
H H 0.0000 0.0000 'International Tables Vol C Tables 4.2.6.8 and 6.1.1.4'
N N 0.0061 0.0033 'International Tables Vol C Tables 4.2.6.8 and 6.1.1.4'
O O 0.0106 0.0060 'International Tables Vol C Tables 4.2.6.8 and 6.1.1.4'
Mn Mn 0.3368 0.7283 'International Tables Vol C Tables 4.2.6.8 and 6.1.1.4'
Ag Ag -0.8971 1.1015 'International Tables Vol C Tables 4.2.6.8 and 6.1.1.4'

loop_
_geom_angle_atom_site_label_1
_geom_angle_atom_site_label_2
_geom_angle_atom_site_label_3
_geom_angle
_geom_angle_site_symmetry_1
_geom_angle_site_symmetry_3
N21 Ag2 N21 115.87(18) 2_755 4_646
N21 Ag2 N21 97.3(3) 2_755 .
N21 Ag2 N21 115.87(19) 4_646 .
N21 Ag2 N21 115.87(19) 2_755 3_666
N21 Ag2 N21 97.3(3) 4_646 3_666
N21 Ag2 N21 115.87(18) . 3_666
O5 Mn2 O5 108.0(3) 2_765 7_564
O5 Mn2 O5 108.0(3) 2_765 8_644
O5 Mn2 O5 112.4(7) 7_564 8_644
O5 Mn2 O5 112.4(7) 2_765 .
O5 Mn2 O5 108.0(3) 7_564 .
O5 Mn2 O5 108.0(3) 8_644 .
O2 Mn1 O3 110.9(4) . .
O2 Mn1 O1 111.8(7) . .
O3 Mn1 O1 107.1(4) . .
O2 Mn1 O4 110.0(4) . .
O3 Mn1 O4 109.7(3) . .
O1 Mn1 O4 107.2(4) . .
N11 Ag1 N1 174.0(2) . .
C2 N1 C6 117.2(6) . .
C2 N1 Ag1 122.4(5) . .
C6 N1 Ag1 120.3(5) . .
C16 N11 C12 116.9(6) . .
C16 N11 Ag1 121.1(5) . .
C12 N11 Ag1 122.0(5) . .
C13 C14 C15 119.5(7) . .
C13 C14 H14 120.3 . .
C15 C14 H14 120.3 . .
N1 C2 C3 122.7(7) . .
N1 C2 H2 118.6 . .
C3 C2 H2 118.6 . .
N1 C6 C5 122.6(7) . .
N1 C6 H6 118.7 . .
C5 C6 H6 118.7 . .
N11 C12 C13 123.5(7) . .
N11 C12 H12 118.2 . .
C13 C12 H12 118.2 . .
N11 C16 C15 122.9(8) . .
N11 C16 H16 118.5 . .
C15 C16 H16 118.5 . .
C4 C3 C2 118.7(8) . .
C4 C3 H3 120.6 . .
C2 C3 H3 120.6 . .
C14 C13 C12 118.1(8) . .
C14 C13 H13 121.0 . .
C12 C13 H13 121.0 . .
C16 C15 C14 119.1(8) . .
C16 C15 H15 120.5 . .
C14 C15 H15 120.5 . .
C5 C4 C3 119.3(7) . .
C5 C4 H4 120.4 . .
C3 C4 H4 120.4 . .
C4 C5 C6 119.4(8) . .
C4 C5 H5 120.3 . .
C6 C5 H5 120.3 . .
C22 N21 C26 116.1(8) . .
C22 N21 Ag2 119.7(6) . .
C26 N21 Ag2 124.2(6) . .
N21 C22 C23 124.9(8) . .
N21 C22 H22 117.5 . .
C23 C22 H22 117.5 . .
N21 C26 C25 122.4(8) . .
N21 C26 H26 118.8 . .
C25 C26 H26 118.8 . .
C23 C24 C25 119.3(10) . .
C23 C24 H24 120.4 . .
C25 C24 H24 120.4 . .
C22 C23 C24 118.4(9) . .
C22 C23 H23 120.8 . .
C24 C23 H23 120.8 . .
C24 C25 C26 118.9(9) . .
C24 C25 H25 120.6 . .
C26 C25 H25 120.6 . .

loop_
_geom_bond_atom_site_label_1
_geom_bond_atom_site_label_2
_geom_bond_distance
_geom_bond_site_symmetry_2
Ag2 N21 2.305(7) 2_755
Ag2 N21 2.305(7) 4_646
Ag2 N21 2.305(7) .
Ag2 N21 2.305(7) 3_666
Mn2 O5 1.570(6) 2_765
Mn2 O5 1.570(6) 7_564
Mn2 O5 1.570(6) 8_644
Mn2 O5 1.570(6) .
Mn1 O2 1.545(8) .
Mn1 O3 1.576(6) .
Mn1 O1 1.596(8) .
Mn1 O4 1.596(5) .
Ag1 N11 2.162(5) .
Ag1 N1 2.163(5) .
N1 C2 1.328(9) .
N1 C6 1.342(9) .
N11 C16 1.332(9) .
N11 C12 1.344(9) .
C14 C13 1.363(13) .
C14 C15 1.371(13) .
C14 H14 0.9300 .
C2 C3 1.381(10) .
C2 H2 0.9300 .
C6 C5 1.374(11) .
C6 H6 0.9300 .
C12 C13 1.372(10) .
C12 H12 0.9300 .
C16 C15 1.364(11) .
C16 H16 0.9300 .
C3 C4 1.370(13) .
C3 H3 0.9300 .
C13 H13 0.9300 .
C15 H15 0.9300 .
C4 C5 1.341(12) .
C4 H4 0.9300 .
C5 H5 0.9300 .
N21 C22 1.326(11) .
N21 C26 1.328(10) .
C22 C23 1.352(13) .
C22 H22 0.9300 .
C26 C25 1.390(14) .
C26 H26 0.9300 .
C24 C23 1.352(13) .
C24 C25 1.353(14) .
C24 H24 0.9300 .
C23 H23 0.9300 .
C25 H25 0.9300 .
